data_4516456
loop_
_publ_author_name
'Kundu, Subrata'
'Chandrasekhar, Vadapalli'

_publ_section_title
;
 \h6-Benzene(tricarbonyl)chromium and Cymantrene Assemblies Supported on
 an Organostannoxane Platform
;
_journal_issue 11
_journal_name_full 'Crystal Growth &amp; Design'
_journal_page_first 5437
_journal_paper_doi 10.1021/acs.cgd.5b01064
_journal_volume 15
_journal_year 2015
_chemical_formula_moiety 'C54 H88 Cr2 O14 Sn4'
_chemical_formula_sum 'C54 H88 Cr2 O14 Sn4'
_chemical_formula_weight 1540.08
_space_group_IT_number 14
_space_group_name_Hall '-P 2ybc'
_space_group_name_H-M_alt 'P 1 21/c 1'
_symmetry_cell_setting monoclinic
_symmetry_space_group_name_Hall '-P 2ybc'
_symmetry_space_group_name_H-M 'P 1 21/c 1'
_atom_sites_solution_hydrogens geom
_atom_sites_solution_primary direct
_atom_sites_solution_secondary difmap
_audit_creation_method SHELXL-97
_cell_angle_alpha 90.00
_cell_angle_beta 102.707(3)
_cell_angle_gamma 90.00
_cell_formula_units_Z 4
_cell_length_a 15.186(3)
_cell_length_b 20.183(3)
_cell_length_c 21.725(4)
_cell_measurement_reflns_used 4248
_cell_measurement_temperature 100(2)
_cell_measurement_theta_max 27.67
_cell_measurement_theta_min 2.44
_cell_volume 6496(2)
_computing_cell_refinement 'Bruker SMART'
_computing_data_collection 'Bruker SMART'
_computing_data_reduction 'Bruker SAINT'
_computing_molecular_graphics 'Bruker SHELXTL'
_computing_publication_material 'Bruker SHELXTL'
_computing_structure_refinement 'Bruker SHELXTL'
_computing_structure_solution 'Bruker SHELXTL'
_diffrn_ambient_temperature 100(2)
_diffrn_measured_fraction_theta_full 0.994
_diffrn_measured_fraction_theta_max 0.994
_diffrn_measurement_device_type 'CCD area detector'
_diffrn_measurement_method 'phi and omega scans'
_diffrn_radiation_monochromator graphite
_diffrn_radiation_source 'fine-focus sealed tube'
_diffrn_radiation_type MoK\a
_diffrn_radiation_wavelength 0.71073
_diffrn_reflns_av_R_equivalents 0.0763
_diffrn_reflns_av_sigmaI/netI 0.0942
_diffrn_reflns_limit_h_max 18
_diffrn_reflns_limit_h_min -15
_diffrn_reflns_limit_k_max 24
_diffrn_reflns_limit_k_min -21
_diffrn_reflns_limit_l_max 25
_diffrn_reflns_limit_l_min -25
_diffrn_reflns_number 33248
_diffrn_reflns_theta_full 25.03
_diffrn_reflns_theta_max 25.03
_diffrn_reflns_theta_min 4.09
_exptl_absorpt_coefficient_mu 1.892
_exptl_absorpt_correction_T_max 0.812
_exptl_absorpt_correction_T_min 0.753
_exptl_absorpt_correction_type empirical
_exptl_absorpt_process_details sadabs
_exptl_crystal_colour 'dark yellow'
_exptl_crystal_density_diffrn 1.575
_exptl_crystal_density_method 'not measured'
_exptl_crystal_description block
_exptl_crystal_F_000 3088.0
_exptl_crystal_size_max 0.15
_exptl_crystal_size_mid 0.13
_exptl_crystal_size_min 0.11
_refine_diff_density_max 3.750
_refine_diff_density_min -1.524
_refine_diff_density_rms 0.181
_refine_ls_extinction_method none
_refine_ls_goodness_of_fit_ref 1.042
_refine_ls_hydrogen_treatment mixed
_refine_ls_matrix_type full
_refine_ls_number_parameters 671
_refine_ls_number_reflns 11392
_refine_ls_number_restraints 61
_refine_ls_restrained_S_all 1.044
_refine_ls_R_factor_all 0.1191
_refine_ls_R_factor_gt 0.0778
_refine_ls_shift/su_max 0.000
_refine_ls_shift/su_mean 0.000
_refine_ls_structure_factor_coef Fsqd
_refine_ls_weighting_details 'calc w=1/[\s^2^(Fo^2^)+(0.0747P)^2^+45.9319P] where P=(Fo^2^+2Fc^2^)/3'
_refine_ls_weighting_scheme calc
_refine_ls_wR_factor_gt 0.1695
_refine_ls_wR_factor_ref 0.1920
_reflns_number_gt 7574
_reflns_number_total 11392
_reflns_threshold_expression >2sigma(I)
_cod_data_source_file cg5b01064_si_002.cif
_cod_data_source_block complex1
_cod_original_cell_volume 6495.5(19)
_cod_original_sg_symbol_H-M 'P 21/c'
_cod_database_code 4516456

loop_
_symmetry_equiv_pos_as_xyz
'x, y, z'
'-x, y+1/2, -z+1/2'
'-x, -y, -z'
'x, -y-1/2, z-1/2'

loop_
_atom_site_label
_atom_site_type_symbol
_atom_site_fract_x
_atom_site_fract_y
_atom_site_fract_z
_atom_site_U_iso_or_equiv
_atom_site_adp_type
_atom_site_occupancy
_atom_site_symmetry_multiplicity
_atom_site_calc_flag
_atom_site_refinement_flags
Sn4 Sn 0.43681(5) 0.92216(3) 0.11345(3) 0.0266(2) Uani 1 1 d .
Sn3 Sn 0.49376(5) 0.92280(3) -0.02927(3) 0.02489(19) Uani 1 1 d .
Sn1 Sn 1.07714(6) 0.48712(5) 0.06586(4) 0.0445(3) Uani 1 1 d .
Sn2 Sn 0.87076(6) 0.50580(5) 0.09990(4) 0.0466(3) Uani 1 1 d .
Cr1 Cr 0.58204(13) 0.64941(8) -0.07188(7) 0.0306(4) Uani 1 1 d .
Cr2 Cr 0.52303(13) 1.13938(8) 0.30266(8) 0.0318(4) Uani 1 1 d .
O3 O 0.6830(6) 0.7177(4) 0.0455(4) 0.054(2) Uani 1 1 d .
O4 O 0.7150(7) 0.7099(5) -0.1394(5) 0.074(3) Uani 1 1 d .
O1 O 0.7668(5) 0.5242(4) 0.0155(3) 0.0376(19) Uani 1 1 d .
O2 O 0.6754(5) 0.5347(4) 0.0820(3) 0.041(2) Uani 1 1 d .
O6 O 0.9433(5) 0.5034(4) 0.0330(3) 0.0332(17) Uani 1 1 d .
O7 O 1.0115(6) 0.4841(5) 0.1462(4) 0.059(3) Uani 1 1 d .
O12 O 0.6545(6) 1.0420(5) 0.2704(4) 0.054(2) Uani 1 1 d .
O11 O 0.6453(10) 1.2526(6) 0.2935(6) 0.110(5) Uani 1 1 d .
O9 O 0.4107(5) 0.9646(3) 0.2366(3) 0.0315(17) Uani 1 1 d .
O8 O 0.4310(5) 1.0203(3) 0.1526(3) 0.0310(17) Uani 1 1 d .
O14 O 0.4523(5) 0.8551(3) 0.0367(3) 0.0298(17) Uani 1 1 d .
O13 O 0.4709(5) 0.9773(3) 0.0448(3) 0.0265(16) Uani 1 1 d .
O10 O 0.6189(6) 1.1204(4) 0.4376(4) 0.047(2) Uani 1 1 d .
O5 O 0.4701(7) 0.7698(4) -0.1121(5) 0.063(3) Uani 1 1 d .
C36 C 0.5812(8) 1.1265(6) 0.3851(5) 0.038(3) Uani 1 1 d .
C26 C 0.8561(12) 0.6603(10) 0.2444(8) 0.092(6) Uani 1 1 d .
H26A H 0.9118 0.6836 0.2440 0.111 Uiso 1 1 calc R
H26B H 0.8067 0.6861 0.2200 0.111 Uiso 1 1 calc R
C27 C 0.8450(14) 0.6554(15) 0.3109(9) 0.162(13) Uani 1 1 d .
H27A H 0.7841 0.6429 0.3111 0.243 Uiso 1 1 calc R
H27B H 0.8582 0.6975 0.3314 0.243 Uiso 1 1 calc R
H27C H 0.8858 0.6226 0.3331 0.243 Uiso 1 1 calc R
C22 C 1.186(2) 0.7023(14) 0.050(2) 0.37(3) Uani 1 1 d DU
H22A H 1.1453 0.7238 0.0722 0.439 Uiso 1 1 calc R
H22B H 1.2463 0.7044 0.0768 0.439 Uiso 1 1 calc R
C21 C 1.158(2) 0.6269(14) 0.0390(14) 0.214(17) Uani 1 1 d DU
H21A H 1.1989 0.6077 0.0155 0.257 Uiso 1 1 calc R
H21B H 1.0987 0.6270 0.0107 0.257 Uiso 1 1 calc R
C11 C 0.8192(11) 0.4101(8) 0.1219(9) 0.086(6) Uani 1 1 d DU
H11A H 0.7654 0.4003 0.0899 0.103 Uiso 1 1 calc R
H11B H 0.8638 0.3767 0.1186 0.103 Uiso 1 1 calc R
C13 C 0.761(3) 0.331(2) 0.192(3) 0.41(3) Uani 1 1 d DU
H13A H 0.7206 0.3300 0.2209 0.489 Uiso 1 1 calc R
H13B H 0.7272 0.3152 0.1510 0.489 Uiso 1 1 calc R
C35 C 0.6000(11) 1.2075(7) 0.2981(6) 0.063(4) Uani 1 1 d .
C37 C 0.6037(8) 1.0803(6) 0.2827(5) 0.036(3) Uani 1 1 d .
C28 C 0.4201(7) 1.0168(5) 0.2091(5) 0.028(2) Uani 1 1 d .
C30 C 0.4246(8) 1.1432(5) 0.2118(5) 0.037(3) Uani 1 1 d .
H30 H 0.4349 1.1431 0.1711 0.044 Uiso 1 1 calc R
C31 C 0.4199(10) 1.2024(6) 0.2434(5) 0.052(4) Uani 1 1 d .
H31 H 0.4273 1.2422 0.2237 0.063 Uiso 1 1 calc R
C32 C 0.4042(9) 1.2030(6) 0.3045(5) 0.046(3) Uani 1 1 d .
H32 H 0.4003 1.2429 0.3252 0.056 Uiso 1 1 calc R
C33 C 0.3944(8) 1.1428(6) 0.3341(5) 0.038(3) Uani 1 1 d .
H33 H 0.3853 1.1426 0.3751 0.045 Uiso 1 1 calc R
C34 C 0.3982(7) 1.0839(5) 0.3029(4) 0.030(2) Uani 1 1 d .
H34 H 0.3903 1.0443 0.3229 0.036 Uiso 1 1 calc R
C29 C 0.4134(8) 1.0823(5) 0.2426(5) 0.031(2) Uani 1 1 d .
C38 C 0.2991(9) 0.8952(6) 0.0987(5) 0.042(3) Uani 1 1 d .
H38A H 0.2728 0.9022 0.0543 0.051 Uiso 1 1 calc R
H38B H 0.2974 0.8479 0.1061 0.051 Uiso 1 1 calc R
C39 C 0.2366(9) 0.9269(7) 0.1351(6) 0.056(4) Uani 1 1 d .
H39A H 0.2384 0.9746 0.1297 0.067 Uiso 1 1 calc R
H39B H 0.2586 0.9175 0.1796 0.067 Uiso 1 1 calc R
C40 C 0.1385(9) 0.9036(8) 0.1151(7) 0.062(4) Uani 1 1 d .
H40A H 0.1165 0.9128 0.0706 0.074 Uiso 1 1 calc R
H40B H 0.1365 0.8560 0.1209 0.074 Uiso 1 1 calc R
C41 C 0.0793(13) 0.9346(13) 0.1499(11) 0.131(9) Uani 1 1 d .
H41A H 0.0214 0.9132 0.1399 0.196 Uiso 1 1 calc R
H41B H 0.0724 0.9806 0.1387 0.196 Uiso 1 1 calc R
H41C H 0.1046 0.9306 0.1943 0.196 Uiso 1 1 calc R
C14O C 0.4436(10) 0.7854(6) 0.0382(6) 0.057(4) Uani 1 1 d .
H46A H 0.4994 0.7652 0.0347 0.086 Uiso 1 1 calc R
H46B H 0.3963 0.7714 0.0037 0.086 Uiso 1 1 calc R
H46C H 0.4291 0.7725 0.0774 0.086 Uiso 1 1 calc R
C50 C 0.3800(8) 0.9171(5) -0.1059(5) 0.036(3) Uani 1 1 d .
H50A H 0.3760 0.9586 -0.1288 0.043 Uiso 1 1 calc R
H50B H 0.3916 0.8826 -0.1341 0.043 Uiso 1 1 calc R
C51 C 0.2914(10) 0.9041(9) -0.0921(6) 0.071(5) Uani 1 1 d .
H51A H 0.2815 0.9356 -0.0606 0.086 Uiso 1 1 calc R
H51B H 0.2921 0.8602 -0.0739 0.086 Uiso 1 1 calc R
C52 C 0.2124(10) 0.9083(9) -0.1487(7) 0.069(4) Uani 1 1 d .
H52A H 0.2135 0.9514 -0.1683 0.083 Uiso 1 1 calc R
H52B H 0.2206 0.8751 -0.1793 0.083 Uiso 1 1 calc R
C53 C 0.1211(12) 0.8985(15) -0.1340(10) 0.141(10) Uani 1 1 d .
H53A H 0.0766 0.8937 -0.1726 0.212 Uiso 1 1 calc R
H53B H 0.1066 0.9362 -0.1112 0.212 Uiso 1 1 calc R
H53C H 0.1220 0.8593 -0.1088 0.212 Uiso 1 1 calc R
C42 C 0.5566(9) 0.8919(6) 0.1791(5) 0.044(3) Uani 1 1 d .
H42A H 0.5729 0.9263 0.2107 0.053 Uiso 1 1 calc R
H42B H 0.5429 0.8523 0.2005 0.053 Uiso 1 1 calc R
C43 C 0.6364(8) 0.8779(6) 0.1520(6) 0.042(3) Uani 1 1 d .
H43A H 0.6448 0.9144 0.1248 0.051 Uiso 1 1 calc R
H43B H 0.6247 0.8383 0.1261 0.051 Uiso 1 1 calc R
C45 C 0.8049(11) 0.8533(9) 0.1739(8) 0.079(5) Uani 1 1 d .
H45A H 0.8106 0.8875 0.1443 0.119 Uiso 1 1 calc R
H45B H 0.7963 0.8113 0.1525 0.119 Uiso 1 1 calc R
H45C H 0.8587 0.8517 0.2067 0.119 Uiso 1 1 calc R
C24 C 0.6235(8) 0.8792(5) -0.0231(5) 0.032(3) Uani 1 1 d .
H24A H 0.6335 0.8473 0.0111 0.038 Uiso 1 1 calc R
H24B H 0.6218 0.8547 -0.0618 0.038 Uiso 1 1 calc R
C47 C 0.7030(9) 0.9246(7) -0.0128(7) 0.058(4) Uani 1 1 d .
H47A H 0.7076 0.9475 0.0270 0.070 Uiso 1 1 calc R
H47B H 0.6931 0.9577 -0.0460 0.070 Uiso 1 1 calc R
C9 C 0.6438(9) 0.6913(6) -0.0004(5) 0.041(3) Uani 1 1 d .
C10 C 0.6646(10) 0.6854(6) -0.1125(6) 0.052(4) Uani 1 1 d .
C8 C 0.5148(8) 0.7229(6) -0.0965(5) 0.036(3) Uani 1 1 d .
C1 C 0.6895(8) 0.5357(5) 0.0291(5) 0.032(3) Uani 1 1 d .
C2 C 0.6142(7) 0.5523(5) -0.0258(5) 0.029(2) Uani 1 1 d .
C3 C 0.6250(8) 0.5479(5) -0.0884(5) 0.033(3) Uani 1 1 d .
H3 H 0.6795 0.5338 -0.0967 0.039 Uiso 1 1 calc R
C4 C 0.5522(8) 0.5649(5) -0.1385(5) 0.037(3) Uani 1 1 d .
H4 H 0.5587 0.5604 -0.1799 0.045 Uiso 1 1 calc R
C5 C 0.4721(8) 0.5879(5) -0.1274(5) 0.033(3) Uani 1 1 d .
H5 H 0.4260 0.6009 -0.1608 0.040 Uiso 1 1 calc R
C6 C 0.4603(8) 0.5918(5) -0.0648(5) 0.037(3) Uani 1 1 d .
H6 H 0.4060 0.6068 -0.0567 0.045 Uiso 1 1 calc R
C7 C 0.5308(7) 0.5728(5) -0.0153(5) 0.028(2) Uani 1 1 d .
H7 H 0.5221 0.5739 0.0257 0.033 Uiso 1 1 calc R
C12 C 0.8673(10) 0.5972(7) 0.1450(6) 0.061(4) Uani 1 1 d .
H12A H 0.9222 0.6212 0.1437 0.073 Uiso 1 1 calc R
H12B H 0.8170 0.6227 0.1212 0.073 Uiso 1 1 calc R
C25 C 0.8581(11) 0.5935(9) 0.2132(7) 0.075(5) Uani 1 1 d .
H25A H 0.8031 0.5698 0.2147 0.090 Uiso 1 1 calc R
H25B H 0.9083 0.5681 0.2372 0.090 Uiso 1 1 calc R
C20 C 1.1520(10) 0.5748(9) 0.0946(8) 0.076(5) Uani 1 1 d U
H20A H 1.1253 0.5972 0.1256 0.091 Uiso 1 1 calc R
H20B H 1.2129 0.5623 0.1155 0.091 Uiso 1 1 calc R
C16 C 1.1065(17) 0.3841(9) 0.0740(9) 0.117(9) Uani 1 1 d .
H16A H 1.1701 0.3789 0.0932 0.140 Uiso 1 1 calc R
H16B H 1.0726 0.3649 0.1025 0.140 Uiso 1 1 calc R
C17 C 1.086(2) 0.3443(12) 0.0122(15) 0.179(13) Uani 1 1 d U
H17A H 1.0305 0.3622 -0.0137 0.215 Uiso 1 1 calc R
H17B H 1.1336 0.3535 -0.0097 0.215 Uiso 1 1 calc R
C18 C 1.0748(14) 0.2692(9) 0.0138(12) 0.116(8) Uani 1 1 d .
H18A H 1.0252 0.2583 0.0335 0.140 Uiso 1 1 calc R
H18B H 1.1293 0.2496 0.0388 0.140 Uiso 1 1 calc R
C19 C 1.055(3) 0.2392(16) -0.0558(19) 0.32(3) Uani 1 1 d .
H19A H 1.0655 0.2728 -0.0849 0.478 Uiso 1 1 calc R
H19B H 0.9939 0.2244 -0.0675 0.478 Uiso 1 1 calc R
H19C H 1.0952 0.2025 -0.0571 0.478 Uiso 1 1 calc R
C7O C 1.0544(18) 0.476(2) 0.2089(9) 0.26(2) Uani 1 1 d .
H60A H 1.1169 0.4653 0.2117 0.393 Uiso 1 1 calc R
H60B H 1.0263 0.4401 0.2267 0.393 Uiso 1 1 calc R
H60C H 1.0499 0.5158 0.2318 0.393 Uiso 1 1 calc R
C14 C 0.796(3) 0.4030(19) 0.1857(16) 0.41(3) Uani 1 1 d DU
H14A H 0.7500 0.4349 0.1899 0.489 Uiso 1 1 calc R
H14B H 0.8491 0.4112 0.2189 0.489 Uiso 1 1 calc R
C23 C 1.186(5) 0.742(3) -0.012(3) 0.46(5) Uani 1 1 d DU
H23A H 1.1944 0.7120 -0.0447 0.696 Uiso 1 1 calc R
H23B H 1.2342 0.7738 -0.0045 0.696 Uiso 1 1 calc R
H23C H 1.1294 0.7646 -0.0255 0.696 Uiso 1 1 calc R
C15 C 0.843(3) 0.2851(19) 0.216(3) 0.37(3) Uani 1 1 d DU
H15A H 0.8469 0.2523 0.1849 0.550 Uiso 1 1 calc R
H15B H 0.8366 0.2636 0.2543 0.550 Uiso 1 1 calc R
H15C H 0.8974 0.3112 0.2246 0.550 Uiso 1 1 calc R
C1A C 0.7915(10) 0.8895(8) -0.0121(8) 0.074(5) Uani 1 1 d .
H1AA H 0.8009 0.8557 0.0205 0.088 Uiso 1 1 calc R
H1AB H 0.7875 0.8676 -0.0523 0.088 Uiso 1 1 calc R
C1B C 0.8699(13) 0.9347(12) -0.0004(14) 0.157(12) Uani 1 1 d .
H1BA H 0.8595 0.9699 -0.0308 0.235 Uiso 1 1 calc R
H1BB H 0.9230 0.9106 -0.0040 0.235 Uiso 1 1 calc R
H1BC H 0.8783 0.9530 0.0413 0.235 Uiso 1 1 calc R
C1C C 0.7240(9) 0.8679(7) 0.2025(6) 0.052(3) Uani 1 1 d .
H1CA H 0.7361 0.9076 0.2282 0.063 Uiso 1 1 calc R
H1CB H 0.7157 0.8315 0.2298 0.063 Uiso 1 1 calc R

loop_
_atom_site_aniso_label
_atom_site_aniso_U_11
_atom_site_aniso_U_22
_atom_site_aniso_U_33
_atom_site_aniso_U_23
_atom_site_aniso_U_13
_atom_site_aniso_U_12
Sn4 0.0419(5) 0.0187(4) 0.0199(4) 0.0010(3) 0.0080(3) -0.0002(3)
Sn3 0.0414(5) 0.0157(4) 0.0176(3) -0.0011(3) 0.0063(3) 0.0013(3)
Sn1 0.0390(5) 0.0624(6) 0.0322(4) 0.0011(4) 0.0083(4) 0.0180(4)
Sn2 0.0457(6) 0.0616(6) 0.0350(5) 0.0066(4) 0.0141(4) 0.0137(4)
Cr1 0.0468(12) 0.0219(9) 0.0223(9) 0.0000(7) 0.0059(8) 0.0000(8)
Cr2 0.0524(12) 0.0221(9) 0.0227(9) -0.0021(7) 0.0118(8) -0.0033(8)
O3 0.078(7) 0.039(5) 0.038(5) 0.004(4) -0.007(5) -0.011(5)
O4 0.059(7) 0.082(8) 0.082(7) 0.041(6) 0.021(6) -0.002(6)
O1 0.043(5) 0.042(5) 0.028(4) 0.003(3) 0.010(4) 0.012(4)
O2 0.038(5) 0.058(5) 0.030(4) 0.013(4) 0.013(4) 0.014(4)
O6 0.025(4) 0.042(5) 0.033(4) -0.005(3) 0.007(3) 0.004(3)
O7 0.061(6) 0.082(7) 0.033(5) 0.011(4) 0.010(4) 0.030(5)
O12 0.046(6) 0.067(6) 0.050(5) -0.017(5) 0.015(4) 0.005(5)
O11 0.151(13) 0.075(8) 0.105(10) 0.015(7) 0.029(9) -0.063(8)
O9 0.046(5) 0.026(4) 0.021(4) 0.000(3) 0.005(3) -0.002(3)
O8 0.054(5) 0.025(4) 0.016(4) -0.004(3) 0.010(3) -0.003(3)
O14 0.045(5) 0.022(4) 0.025(4) -0.003(3) 0.014(3) -0.003(3)
O13 0.044(5) 0.010(3) 0.028(4) 0.000(3) 0.013(3) 0.001(3)
O10 0.044(5) 0.063(6) 0.032(5) -0.001(4) 0.002(4) -0.005(4)
O5 0.072(7) 0.031(5) 0.080(7) 0.011(5) 0.006(5) 0.008(5)
C36 0.042(7) 0.042(7) 0.034(7) -0.004(5) 0.015(6) -0.001(5)
C26 0.077(13) 0.129(17) 0.062(11) -0.029(11) -0.004(9) 0.016(11)
C27 0.091(16) 0.31(4) 0.070(13) -0.105(18) -0.005(11) 0.044(19)
C22 0.16(3) 0.18(3) 0.68(8) -0.27(5) -0.08(4) 0.00(2)
C21 0.24(4) 0.24(4) 0.13(2) -0.04(2) -0.02(2) -0.12(3)
C11 0.050(10) 0.079(12) 0.130(15) 0.080(11) 0.025(9) 0.011(8)
C13 0.33(4) 0.32(4) 0.56(5) 0.32(4) 0.09(4) 0.03(3)
C35 0.090(12) 0.042(8) 0.053(8) 0.002(7) 0.009(8) -0.029(8)
C37 0.035(7) 0.044(7) 0.030(6) -0.008(5) 0.008(5) -0.010(6)
C28 0.037(7) 0.021(6) 0.023(5) 0.005(4) 0.001(5) 0.011(5)
C30 0.052(8) 0.036(7) 0.020(5) 0.008(5) 0.004(5) 0.006(5)
C31 0.094(11) 0.021(6) 0.033(7) -0.001(5) -0.002(7) 0.011(6)
C32 0.076(10) 0.029(7) 0.031(6) -0.008(5) 0.004(6) 0.013(6)
C33 0.047(8) 0.039(7) 0.027(6) -0.002(5) 0.008(5) 0.006(6)
C34 0.041(7) 0.031(6) 0.015(5) -0.001(4) 0.002(4) 0.003(5)
C29 0.045(7) 0.021(6) 0.026(5) 0.000(4) 0.004(5) 0.000(5)
C38 0.064(9) 0.028(6) 0.031(6) 0.003(5) 0.001(6) 0.008(6)
C39 0.054(9) 0.070(10) 0.044(8) -0.008(7) 0.011(6) -0.005(7)
C40 0.047(9) 0.087(11) 0.056(9) -0.005(8) 0.021(7) -0.013(8)
C41 0.068(14) 0.20(2) 0.14(2) -0.074(18) 0.056(13) -0.027(14)
C14O 0.091(12) 0.028(7) 0.054(8) -0.007(6) 0.016(8) 0.002(7)
C50 0.047(7) 0.029(6) 0.027(6) 0.001(5) -0.003(5) 0.000(5)
C51 0.070(11) 0.111(14) 0.034(7) -0.002(8) 0.012(7) 0.006(9)
C52 0.050(10) 0.099(13) 0.055(9) -0.001(8) 0.005(7) -0.011(8)
C53 0.043(12) 0.29(3) 0.085(14) -0.037(17) -0.001(10) -0.010(15)
C42 0.058(9) 0.045(7) 0.030(6) 0.010(5) 0.010(6) 0.005(6)
C43 0.049(8) 0.024(6) 0.051(7) 0.006(5) 0.005(6) -0.002(5)
C45 0.063(11) 0.096(13) 0.079(11) -0.008(10) 0.016(9) -0.001(9)
C24 0.048(7) 0.030(6) 0.022(5) 0.005(4) 0.018(5) 0.011(5)
C47 0.058(9) 0.046(8) 0.072(10) 0.022(7) 0.017(7) -0.002(7)
C9 0.061(9) 0.029(6) 0.031(6) 0.008(5) 0.007(6) 0.000(6)
C10 0.072(10) 0.037(7) 0.049(8) 0.021(6) 0.021(7) 0.002(7)
C8 0.051(8) 0.026(6) 0.032(6) 0.003(5) 0.011(5) 0.000(5)
C1 0.048(8) 0.021(6) 0.027(6) -0.002(4) 0.009(5) -0.004(5)
C2 0.041(7) 0.014(5) 0.032(6) -0.004(4) 0.010(5) 0.002(4)
C3 0.047(7) 0.024(6) 0.027(6) 0.001(4) 0.007(5) 0.009(5)
C4 0.060(8) 0.024(6) 0.028(6) -0.006(5) 0.008(5) -0.003(5)
C5 0.041(7) 0.025(6) 0.032(6) -0.004(5) 0.002(5) -0.003(5)
C6 0.032(7) 0.034(7) 0.046(7) -0.004(5) 0.010(5) -0.001(5)
C7 0.043(7) 0.013(5) 0.029(5) 0.000(4) 0.012(5) 0.003(5)
C12 0.060(10) 0.071(10) 0.053(8) -0.015(7) 0.016(7) -0.001(7)
C25 0.054(10) 0.124(15) 0.047(9) -0.008(9) 0.011(7) 0.018(9)
C20 0.039(9) 0.110(14) 0.078(11) -0.039(10) 0.010(8) -0.019(8)
C16 0.19(2) 0.088(14) 0.079(13) 0.033(11) 0.055(14) 0.093(15)
C17 0.22(3) 0.098(19) 0.20(3) -0.010(19) 0.00(2) 0.08(2)
C18 0.091(16) 0.063(13) 0.18(2) 0.013(14) -0.008(15) -0.004(11)
C19 0.40(6) 0.13(3) 0.28(4) -0.10(3) -0.22(4) 0.06(3)
C7O 0.12(2) 0.63(8) 0.043(12) 0.03(2) 0.027(13) 0.11(3)
C14 0.33(4) 0.32(4) 0.56(5) 0.32(4) 0.09(4) 0.03(3)
C23 0.65(9) 0.26(5) 0.44(7) 0.21(5) 0.03(6) -0.07(5)
C15 0.36(6) 0.32(5) 0.51(7) -0.19(5) 0.28(6) -0.11(5)
C1A 0.053(10) 0.083(12) 0.090(12) 0.019(9) 0.024(9) 0.015(9)
C1B 0.052(13) 0.14(2) 0.27(3) 0.11(2) 0.019(16) 0.020(13)
C1C 0.058(9) 0.046(8) 0.051(8) 0.013(6) 0.007(7) -0.006(6)

loop_
_atom_type_symbol
_atom_type_description
_atom_type_scat_dispersion_real
_atom_type_scat_dispersion_imag
_atom_type_scat_source
C C 0.0033 0.0016 'International Tables Vol C Tables 4.2.6.8 and 6.1.1.4'
H H 0.0000 0.0000 'International Tables Vol C Tables 4.2.6.8 and 6.1.1.4'
O O 0.0106 0.0060 'International Tables Vol C Tables 4.2.6.8 and 6.1.1.4'
Cr Cr 0.3209 0.6236 'International Tables Vol C Tables 4.2.6.8 and 6.1.1.4'
Sn Sn -0.6537 1.4246 'International Tables Vol C Tables 4.2.6.8 and 6.1.1.4'

loop_
_geom_angle_atom_site_label_1
_geom_angle_atom_site_label_2
_geom_angle_atom_site_label_3
_geom_angle
_geom_angle_site_symmetry_1
_geom_angle_site_symmetry_3
O13 Sn4 C38 115.8(4) . .
O13 Sn4 C42 109.3(4) . .
C38 Sn4 C42 134.0(5) . .
O13 Sn4 O8 79.9(2) . .
C38 Sn4 O8 99.8(4) . .
C42 Sn4 O8 95.8(4) . .
O13 Sn4 O14 72.0(2) . .
C38 Sn4 O14 89.7(4) . .
C42 Sn4 O14 96.5(4) . .
O8 Sn4 O14 151.7(2) . .
O13 Sn3 C50 113.4(4) . .
O13 Sn3 O13 72.9(3) . 3_675
C50 Sn3 O13 96.7(4) . 3_675
O13 Sn3 C24 119.2(3) . .
C50 Sn3 C24 127.4(4) . .
O13 Sn3 C24 98.0(3) 3_675 .
O13 Sn3 O14 72.3(2) . .
C50 Sn3 O14 100.3(4) . .
O13 Sn3 O14 145.0(2) 3_675 .
C24 Sn3 O14 95.6(3) . .
O6 Sn1 O6 73.4(3) . 3_765
O6 Sn1 C20 113.5(5) . .
O6 Sn1 C20 100.0(5) 3_765 .
O6 Sn1 C16 111.3(8) . .
O6 Sn1 C16 98.9(5) 3_765 .
C20 Sn1 C16 134.6(9) . .
O6 Sn1 O7 71.9(3) . .
O6 Sn1 O7 145.3(3) 3_765 .
C20 Sn1 O7 95.5(5) . .
C16 Sn1 O7 91.8(6) . .
O6 Sn2 C12 115.7(5) . .
O6 Sn2 O1 78.8(3) . .
C12 Sn2 O1 99.0(5) . .
O6 Sn2 C11 114.8(6) . .
C12 Sn2 C11 129.1(7) . .
O1 Sn2 C11 96.2(5) . .
O6 Sn2 O7 72.1(3) . .
C12 Sn2 O7 94.8(5) . .
O1 Sn2 O7 150.9(3) . .
C11 Sn2 O7 94.8(5) . .
C8 Cr1 C10 86.2(6) . .
C8 Cr1 C9 91.3(5) . .
C10 Cr1 C9 87.0(6) . .
C8 Cr1 C3 151.7(4) . .
C10 Cr1 C3 91.8(5) . .
C9 Cr1 C3 116.9(5) . .
C8 Cr1 C2 156.1(5) . .
C10 Cr1 C2 117.6(5) . .
C9 Cr1 C2 90.3(4) . .
C3 Cr1 C2 37.2(4) . .
C8 Cr1 C5 89.4(5) . .
C10 Cr1 C5 118.3(5) . .
C9 Cr1 C5 154.7(5) . .
C3 Cr1 C5 66.7(4) . .
C2 Cr1 C5 79.3(4) . .
C8 Cr1 C6 91.5(5) . .
C10 Cr1 C6 155.4(5) . .
C9 Cr1 C6 117.5(5) . .
C3 Cr1 C6 78.7(4) . .
C2 Cr1 C6 66.9(4) . .
C5 Cr1 C6 37.2(4) . .
C8 Cr1 C4 114.6(5) . .
C10 Cr1 C4 93.1(5) . .
C9 Cr1 C4 154.1(5) . .
C3 Cr1 C4 37.2(4) . .
C2 Cr1 C4 66.8(4) . .
C5 Cr1 C4 36.1(4) . .
C6 Cr1 C4 65.7(4) . .
C8 Cr1 C7 119.3(5) . .
C10 Cr1 C7 154.5(5) . .
C9 Cr1 C7 91.6(4) . .
C3 Cr1 C7 66.1(4) . .
C2 Cr1 C7 36.8(4) . .
C5 Cr1 C7 66.2(4) . .
C6 Cr1 C7 36.6(4) . .
C4 Cr1 C7 77.3(4) . .
C35 Cr2 C37 90.5(6) . .
C35 Cr2 C36 89.1(6) . .
C37 Cr2 C36 86.3(5) . .
C35 Cr2 C31 85.1(6) . .
C37 Cr2 C31 131.7(5) . .
C36 Cr2 C31 141.5(5) . .
C35 Cr2 C30 104.0(5) . .
C37 Cr2 C30 99.6(5) . .
C36 Cr2 C30 165.5(5) . .
C31 Cr2 C30 36.8(4) . .
C35 Cr2 C29 140.7(5) . .
C37 Cr2 C29 88.7(5) . .
C36 Cr2 C29 130.1(5) . .
C31 Cr2 C29 66.9(4) . .
C30 Cr2 C29 37.9(4) . .
C35 Cr2 C34 161.2(6) . .
C37 Cr2 C34 106.9(4) . .
C36 Cr2 C34 99.0(5) . .
C31 Cr2 C34 78.0(5) . .
C30 Cr2 C34 66.7(4) . .
C29 Cr2 C34 36.5(4) . .
C35 Cr2 C33 128.0(6) . .
C37 Cr2 C33 141.1(5) . .
C36 Cr2 C33 88.4(5) . .
C31 Cr2 C33 66.3(5) . .
C30 Cr2 C33 78.7(4) . .
C29 Cr2 C33 66.1(4) . .
C34 Cr2 C33 36.4(4) . .
C35 Cr2 C32 95.7(6) . .
C37 Cr2 C32 165.9(5) . .
C36 Cr2 C32 106.4(5) . .
C31 Cr2 C32 36.9(4) . .
C30 Cr2 C32 66.6(4) . .
C29 Cr2 C32 78.6(4) . .
C34 Cr2 C32 65.8(4) . .
C33 Cr2 C32 36.7(4) . .
C1 O1 Sn2 111.4(6) . .
Sn2 O6 Sn1 114.6(3) . .
Sn2 O6 Sn1 138.9(4) . 3_765
Sn1 O6 Sn1 106.6(3) . 3_765
C7O O7 Sn1 126.0(12) . .
C7O O7 Sn2 132.4(12) . .
Sn1 O7 Sn2 101.3(3) . .
C28 O8 Sn4 110.6(6) . .
C14O O14 Sn3 133.2(7) . .
C14O O14 Sn4 124.6(7) . .
Sn3 O14 Sn4 102.0(3) . .
Sn4 O13 Sn3 113.6(3) . .
Sn4 O13 Sn3 138.8(3) . 3_675
Sn3 O13 Sn3 107.1(3) . 3_675
O10 C36 Cr2 177.9(11) . .
C27 C26 C25 113.1(18) . .
C23 C22 C21 114(3) . .
C22 C21 C20 125(3) . .
C14 C11 Sn2 117.0(19) . .
C15 C13 C14 108(2) . .
O11 C35 Cr2 176.6(16) . .
O12 C37 Cr2 179.0(11) . .
O9 C28 O8 124.6(9) . .
O9 C28 C29 118.7(9) . .
O8 C28 C29 116.6(9) . .
C31 C30 C29 118.9(10) . .
C31 C30 Cr2 71.6(7) . .
C29 C30 Cr2 71.1(6) . .
C30 C31 C32 121.1(11) . .
C30 C31 Cr2 71.6(6) . .
C32 C31 Cr2 72.4(7) . .
C33 C32 C31 119.1(10) . .
C33 C32 Cr2 71.1(7) . .
C31 C32 Cr2 70.6(7) . .
C34 C33 C32 120.2(10) . .
C34 C33 Cr2 71.6(7) . .
C32 C33 Cr2 72.2(7) . .
C33 C34 C29 121.6(10) . .
C33 C34 Cr2 72.0(7) . .
C29 C34 Cr2 71.7(7) . .
C34 C29 C30 119.2(10) . .
C34 C29 C28 121.2(9) . .
C30 C29 C28 119.6(9) . .
C34 C29 Cr2 71.8(6) . .
C30 C29 Cr2 71.0(6) . .
C28 C29 Cr2 128.0(8) . .
C39 C38 Sn4 121.9(8) . .
C38 C39 C40 114.0(11) . .
C41 C40 C39 113.5(14) . .
C51 C50 Sn3 118.4(8) . .
C50 C51 C52 114.9(12) . .
C53 C52 C51 114.9(14) . .
C43 C42 Sn4 116.0(8) . .
C42 C43 C1C 113.2(11) . .
C47 C24 Sn3 117.5(8) . .
C24 C47 C1A 113.6(12) . .
O3 C9 Cr1 179.4(11) . .
O4 C10 Cr1 177.7(12) . .
O5 C8 Cr1 178.8(11) . .
O2 C1 O1 124.9(10) . .
O2 C1 C2 119.6(11) . .
O1 C1 C2 115.5(9) . .
C7 C2 C3 118.6(10) . .
C7 C2 C1 119.8(9) . .
C3 C2 C1 121.6(10) . .
C7 C2 Cr1 72.1(6) . .
C3 C2 Cr1 71.3(6) . .
C1 C2 Cr1 127.9(7) . .
C2 C3 C4 119.4(11) . .
C2 C3 Cr1 71.4(6) . .
C4 C3 Cr1 71.9(6) . .
C5 C4 C3 121.3(10) . .
C5 C4 Cr1 71.7(6) . .
C3 C4 Cr1 70.8(6) . .
C4 C5 C6 119.6(10) . .
C4 C5 Cr1 72.2(6) . .
C6 C5 Cr1 71.7(6) . .
C7 C6 C5 119.2(11) . .
C7 C6 Cr1 71.7(6) . .
C5 C6 Cr1 71.2(7) . .
C6 C7 C2 121.7(10) . .
C6 C7 Cr1 71.6(6) . .
C2 C7 Cr1 71.0(6) . .
C25 C12 Sn2 115.5(11) . .
C26 C25 C12 114.1(15) . .
C21 C20 Sn1 115.8(11) . .
C17 C16 Sn1 116.1(13) . .
C18 C17 C16 120(2) . .
C17 C18 C19 111(2) . .
C11 C14 C13 109(2) . .
C1B C1A C47 113.1(15) . .
C45 C1C C43 112.5(12) . .

loop_
_geom_bond_atom_site_label_1
_geom_bond_atom_site_label_2
_geom_bond_distance
_geom_bond_site_symmetry_2
Sn4 O13 2.019(7) .
Sn4 C38 2.115(13) .
Sn4 C42 2.139(12) .
Sn4 O8 2.166(7) .
Sn4 O14 2.200(7) .
Sn3 O13 2.041(6) .
Sn3 C50 2.122(10) .
Sn3 O13 2.131(6) 3_675
Sn3 C24 2.135(11) .
Sn3 O14 2.172(7) .
Sn1 O6 2.027(7) .
Sn1 O6 2.109(7) 3_765
Sn1 C20 2.122(15) .
Sn1 C16 2.125(17) .
Sn1 O7 2.193(9) .
Sn2 O6 2.009(7) .
Sn2 C12 2.095(14) .
Sn2 O1 2.172(7) .
Sn2 C11 2.177(14) .
Sn2 O7 2.197(9) .
Cr1 C8 1.813(12) .
Cr1 C10 1.834(14) .
Cr1 C9 1.835(12) .
Cr1 C3 2.204(10) .
Cr1 C2 2.205(10) .
Cr1 C5 2.212(11) .
Cr1 C6 2.218(12) .
Cr1 C4 2.219(10) .
Cr1 C7 2.219(10) .
Cr2 C35 1.822(14) .
Cr2 C37 1.829(13) .
Cr2 C36 1.833(12) .
Cr2 C31 2.199(12) .
Cr2 C30 2.200(11) .
Cr2 C29 2.202(11) .
Cr2 C34 2.202(11) .
Cr2 C33 2.208(12) .
Cr2 C32 2.223(13) .
O3 C9 1.171(13) .
O4 C10 1.169(15) .
O1 C1 1.293(13) .
O2 C1 1.216(12) .
O6 Sn1 2.109(7) 3_765
O7 C7O 1.39(2) .
O12 C37 1.165(13) .
O11 C35 1.157(15) .
O9 C28 1.235(11) .
O8 C28 1.276(12) .
O14 C14O 1.413(13) .
O13 Sn3 2.131(6) 3_675
O10 C36 1.164(13) .
O5 C8 1.171(13) .
C26 C27 1.49(2) .
C26 C25 1.51(2) .
C22 C23 1.57(2) .
C22 C21 1.585(18) .
C21 C20 1.62(3) .
C11 C14 1.51(2) .
C13 C15 1.553(19) .
C13 C14 1.571(19) .
C28 C29 1.524(14) .
C30 C31 1.388(15) .
C30 C29 1.428(14) .
C31 C32 1.400(17) .
C32 C33 1.397(16) .
C33 C34 1.376(14) .
C34 C29 1.378(14) .
C38 C39 1.505(17) .
C39 C40 1.533(18) .
C40 C41 1.44(2) .
C50 C51 1.465(18) .
C51 C52 1.519(19) .
C52 C53 1.50(2) .
C42 C43 1.486(17) .
C43 C1C 1.540(16) .
C45 C1C 1.52(2) .
C24 C47 1.493(17) .
C47 C1A 1.515(19) .
C1 C2 1.499(15) .
C2 C7 1.398(15) .
C2 C3 1.407(14) .
C3 C4 1.412(15) .
C4 C5 1.372(16) .
C5 C6 1.412(15) .
C6 C7 1.394(15) .
C12 C25 1.519(19) .
C16 C17 1.54(3) .
C17 C18 1.53(3) .
C18 C19 1.60(4) .
C1A C1B 1.48(2) .
